data_7119882
loop_
_publ_author_name
'Arlt, Alexander'
'Toyama, Hideaki'
'Takada, Koji'
'Hashimoto, Takuya'
'Maruoka, Keiji'

_publ_section_title
;
 Phase-transfer catalyzed asymmetric synthesis of \a,\b-unsaturated
 \g,\g-disubstituted \g-lactams.
;
_journal_issue 35
_journal_name_full 'Chemical communications (Cambridge, England)'
_journal_page_first 4779
_journal_page_last 4782
_journal_paper_doi 10.1039/c7cc01058c
_journal_volume 53
_journal_year 2017
_chemical_absolute_configuration ad
_chemical_formula_moiety 'C29 H29 N O4'
_chemical_formula_sum 'C29 H29 N O4'
_chemical_formula_weight 455.55
_space_group_crystal_system monoclinic
_space_group_IT_number 4
_space_group_name_Hall 'P 2yb'
_space_group_name_H-M_alt 'P 1 21 1'
_symmetry_space_group_name_Hall 'P 2yb'
_symmetry_space_group_name_H-M 'P 1 21 1'
_atom_sites_solution_hydrogens geom
_atom_sites_solution_primary direct
_atom_sites_solution_secondary difmap
_audit_update_record
;
2017-02-08 deposited with the CCDC.
2017-03-31 downloaded from the CCDC.
;
_cell_angle_alpha 90.0000
_cell_angle_beta 101.4395(14)
_cell_angle_gamma 90.0000
_cell_formula_units_Z 2
_cell_length_a 12.1816(3)
_cell_length_b 7.75707(17)
_cell_length_c 12.8655(3)
_cell_measurement_reflns_used 9287
_cell_measurement_temperature 123
_cell_measurement_theta_max 68.23
_cell_measurement_theta_min 3.50
_cell_volume 1191.56(5)
_computing_cell_refinement 'RAPID AUTO'
_computing_data_collection 'RAPID AUTO (Rigaku, ????)'
_computing_data_reduction 'RAPID AUTO'
_computing_molecular_graphics 'CrystalStructure 4.1'
_computing_publication_material 'CrystalStructure 4.1 (Rigaku, 2014)'
_computing_structure_refinement 'SHELXL97 (Sheldrick, 2008)'
_computing_structure_solution SIR97
_diffrn_ambient_temperature 123
_diffrn_detector_area_resol_mean 10.000
_diffrn_measured_fraction_theta_full 0.997
_diffrn_measured_fraction_theta_max 0.997
_diffrn_measurement_device_type 'Rigaku R-AXIS RAPID'
_diffrn_measurement_method \w
_diffrn_radiation_type 'Cu K\a'
_diffrn_radiation_wavelength 1.54187
_diffrn_reflns_av_R_equivalents 0.0376
_diffrn_reflns_Laue_measured_fraction_full 0.000
_diffrn_reflns_Laue_measured_fraction_max 0.000
_diffrn_reflns_limit_h_max 14
_diffrn_reflns_limit_h_min -14
_diffrn_reflns_limit_k_max 9
_diffrn_reflns_limit_k_min -9
_diffrn_reflns_limit_l_max 15
_diffrn_reflns_limit_l_min -15
_diffrn_reflns_number 12380
_diffrn_reflns_point_group_measured_fraction_full 0.000
_diffrn_reflns_point_group_measured_fraction_max 0.000
_diffrn_reflns_theta_full 68.250
_diffrn_reflns_theta_max 68.250
_diffrn_reflns_theta_min 3.505
_diffrn_standards_number 0
_exptl_absorpt_coefficient_mu 0.675
_exptl_absorpt_correction_T_max 0.935
_exptl_absorpt_correction_T_min 0.824
_exptl_absorpt_correction_type multi-scan
_exptl_absorpt_process_details 'ABSCOR (Rigaku, 1995)'
_exptl_crystal_colour colorless
_exptl_crystal_density_diffrn 1.270
_exptl_crystal_density_method 'not measured'
_exptl_crystal_description block
_exptl_crystal_F_000 484.00
_exptl_crystal_size_max 0.200
_exptl_crystal_size_mid 0.100
_exptl_crystal_size_min 0.100
_refine_diff_density_max 0.31
_refine_diff_density_min -0.28
_refine_ls_abs_structure_details 'Flack, H. D. (1983), Acta Cryst. A39, 876-881.  1750 Friedel Pairs'
_refine_ls_abs_structure_Flack 0.1(4)
_refine_ls_extinction_method none
_refine_ls_goodness_of_fit_ref 1.158
_refine_ls_hydrogen_treatment constr
_refine_ls_number_parameters 307
_refine_ls_number_reflns 4104
_refine_ls_number_restraints 1
_refine_ls_R_factor_all 0.1006
_refine_ls_R_factor_gt 0.0486
_refine_ls_shift/su_max 0.000
_refine_ls_structure_factor_coef Fsqd
_refine_ls_weighting_details 'w = 1/[\s^2^(Fo^2^)+(0.0495P)^2^+0.9892P] where P=(Fo^2^+2Fc^2^)/3'
_refine_ls_weighting_scheme calc
_refine_ls_wR_factor_gt 0.1071
_refine_ls_wR_factor_ref 0.1620
_reflns_number_gt 2677
_reflns_number_total 4104
_reflns_threshold_expression F^2^>2.0\s(F^2^)
_cod_data_source_file c7cc01058c2.cif
_cod_data_source_block 4x01
_cod_depositor_comments 'Adding full bibliography for 7119882--7119883.cif.'
_cod_database_code 7119882

loop_
_symmetry_equiv_pos_site_id
_space_group_symop_operation_xyz
1 +X,+Y,+Z
2 -X,1/2+Y,-Z

loop_
_atom_site_label
_atom_site_type_symbol
_atom_site_fract_x
_atom_site_fract_y
_atom_site_fract_z
_atom_site_U_iso_or_equiv
_atom_site_adp_type
_atom_site_occupancy
_atom_site_site_symmetry_multiplicity
_atom_site_calc_flag
_atom_site_refinement_flags
O1 O 0.7279(3) 0.1613(5) -0.1971(2) 0.0450(8) Uani 1 2 d .
O2 O 0.5746(2) 0.4296(4) 0.2628(2) 0.0418(8) Uani 1 2 d .
O3 O 0.9555(2) 0.1449(4) 0.1490(2) 0.0446(8) Uani 1 2 d .
O4 O 0.8194(3) -0.2709(5) 0.1113(3) 0.0480(8) Uani 1 2 d .
N5 N 0.7138(3) 0.2258(5) 0.2938(3) 0.0314(8) Uani 1 2 d .
C6 C 0.6114(3) 0.2881(6) 0.2987(3) 0.0342(10) Uani 1 2 d .
C7 C 0.5555(3) 0.1573(6) 0.3553(3) 0.0323(9) Uani 1 2 d .
C8 C 0.7686(4) -0.0814(6) 0.2778(4) 0.0374(10) Uani 1 2 d .
C9 C 0.8294(4) 0.0851(6) 0.4509(3) 0.0332(10) Uani 1 2 d .
C10 C 0.6272(3) 0.0270(6) 0.3829(4) 0.0371(11) Uani 1 2 d .
C11 C 0.8838(4) 0.1994(6) 0.6285(3) 0.0405(11) Uani 1 2 d .
C12 C 0.7777(4) 0.2760(6) 0.1248(3) 0.0358(10) Uani 1 2 d .
C13 C 0.6784(4) -0.1219(6) 0.1800(4) 0.0412(11) Uani 1 2 d .
C14 C 0.7241(4) -0.2145(6) 0.0956(4) 0.0389(11) Uani 1 2 d .
C15 C 0.6805(4) 0.3275(6) 0.0572(4) 0.0403(11) Uani 1 2 d .
C16 C 0.2513(4) 0.2783(6) 0.3286(4) 0.0430(12) Uani 1 2 d .
C17 C 0.4417(3) 0.1753(6) 0.3781(3) 0.0359(10) Uani 1 2 d .
C18 C 0.6588(4) 0.2946(6) -0.0514(3) 0.0387(11) Uani 1 2 d .
C19 C 0.7392(3) 0.2051(6) -0.0923(3) 0.0364(10) Uani 1 2 d .
C20 C 0.8587(3) 0.1902(6) 0.0804(3) 0.0363(10) Uani 1 2 d .
C21 C 0.2241(4) 0.1975(6) 0.4163(4) 0.0429(11) Uani 1 2 d .
C22 C 0.4140(4) 0.0975(6) 0.4658(4) 0.0372(10) Uani 1 2 d .
C23 C 0.9858(4) 0.1170(6) 0.6423(4) 0.0402(11) Uani 1 2 d .
C24 C 0.3057(4) 0.1093(6) 0.4860(4) 0.0409(11) Uani 1 2 d .
C25 C 0.7944(4) 0.3159(6) 0.2410(3) 0.0364(10) Uani 1 2 d .
C26 C 0.9347(4) 0.0066(6) 0.4627(4) 0.0368(10) Uani 1 2 d .
C27 C 0.8384(4) 0.1520(6) -0.0275(3) 0.0374(10) Uani 1 2 d .
C28 C 0.7370(4) 0.0594(6) 0.3505(3) 0.0328(10) Uani 1 2 d .
C29 C 0.6286(4) 0.2202(7) -0.2685(4) 0.0484(13) Uani 1 2 d .
C30 C 0.8060(4) 0.1850(6) 0.5346(3) 0.0374(10) Uani 1 2 d .
C31 C 0.3591(3) 0.2699(6) 0.3101(4) 0.0389(11) Uani 1 2 d .
C32 C 1.0110(4) 0.0251(6) 0.5579(4) 0.0375(11) Uani 1 2 d .
C33 C 1.0355(4) 0.0433(8) 0.1086(4) 0.0568(15) Uani 1 2 d .
C34 C 0.6473(4) -0.2323(7) -0.0103(4) 0.0509(13) Uani 1 2 d .
H35 H 0.83754 -0.04534 0.25401 0.0449 Uiso 1 2 calc R
H36 H 0.78609 -0.18844 0.31976 0.0449 Uiso 1 2 calc R
H37 H 0.61061 -0.07396 0.41864 0.0445 Uiso 1 2 calc R
H38 H 0.86644 0.26741 0.68447 0.0486 Uiso 1 2 calc R
H39 H 0.61959 -0.19373 0.20157 0.0494 Uiso 1 2 calc R
H40 H 0.64318 -0.01278 0.15046 0.0494 Uiso 1 2 calc R
H41 H 0.6259 0.38835 0.08618 0.0484 Uiso 1 2 calc R
H42 H 0.19543 0.33971 0.28083 0.0516 Uiso 1 2 calc R
H43 H 0.59121 0.33207 -0.09582 0.0464 Uiso 1 2 calc R
H44 H 0.14973 0.20294 0.42839 0.0515 Uiso 1 2 calc R
H45 H 0.46944 0.0349 0.51332 0.0446 Uiso 1 2 calc R
H46 H 1.03742 0.12307 0.70807 0.0483 Uiso 1 2 calc R
H47 H 0.28827 0.05687 0.54751 0.0491 Uiso 1 2 calc R
H48 H 0.87137 0.28263 0.27577 0.0437 Uiso 1 2 calc R
H49 H 0.78677 0.44172 0.2502 0.0437 Uiso 1 2 calc R
H50 H 0.95383 -0.05838 0.40623 0.0442 Uiso 1 2 calc R
H51 H 0.89236 0.08977 -0.05658 0.0448 Uiso 1 2 calc R
H52 H 0.62561 0.34645 -0.26685 0.0581 Uiso 1 2 calc R
H53 H 0.56221 0.1728 -0.24636 0.0581 Uiso 1 2 calc R
H54 H 0.63024 0.18157 -0.34063 0.0581 Uiso 1 2 calc R
H55 H 0.73626 0.24327 0.52691 0.0448 Uiso 1 2 calc R
H56 H 0.37737 0.32868 0.25102 0.0467 Uiso 1 2 calc R
H57 H 1.08265 -0.02701 0.56529 0.0450 Uiso 1 2 calc R
H58 H 1.06106 0.10676 0.05195 0.0682 Uiso 1 2 calc R
H59 H 1.00079 -0.06532 0.0804 0.0682 Uiso 1 2 calc R
H60 H 1.09966 0.01886 0.16589 0.0682 Uiso 1 2 calc R
H61 H 0.68447 -0.2994 -0.05786 0.0611 Uiso 1 2 calc R
H62 H 0.62848 -0.11767 -0.04068 0.0611 Uiso 1 2 calc R
H63 H 0.57858 -0.29149 -0.00164 0.0611 Uiso 1 2 calc R

loop_
_atom_site_aniso_label
_atom_site_aniso_U_11
_atom_site_aniso_U_22
_atom_site_aniso_U_33
_atom_site_aniso_U_12
_atom_site_aniso_U_13
_atom_site_aniso_U_23
O1 0.0481(18) 0.057(2) 0.0312(16) -0.0001(17) 0.0108(14) -0.0043(16)
O2 0.0400(17) 0.0385(19) 0.0468(19) 0.0064(15) 0.0084(15) 0.0067(16)
O3 0.0351(16) 0.055(2) 0.0422(17) 0.0082(16) 0.0052(14) 0.0020(16)
O4 0.0454(19) 0.049(2) 0.0501(19) 0.0071(16) 0.0108(15) -0.0087(17)
N5 0.0311(18) 0.0276(19) 0.0368(19) 0.0026(15) 0.0096(15) 0.0034(16)
C6 0.033(2) 0.026(2) 0.042(3) 0.005(2) 0.004(2) 0.003(2)
C7 0.030(2) 0.030(2) 0.035(2) 0.0025(18) 0.0029(18) 0.0031(19)
C8 0.039(2) 0.030(2) 0.041(2) 0.002(2) 0.004(2) -0.003(2)
C9 0.037(2) 0.032(2) 0.033(2) 0.0010(19) 0.012(2) 0.0016(19)
C10 0.032(2) 0.036(3) 0.044(3) -0.001(2) 0.008(2) 0.002(2)
C11 0.043(3) 0.044(3) 0.034(2) -0.002(2) 0.008(2) 0.001(2)
C12 0.034(2) 0.036(2) 0.037(2) -0.001(2) 0.007(2) 0.001(2)
C13 0.034(2) 0.040(3) 0.047(3) -0.001(2) 0.002(2) -0.009(2)
C14 0.043(3) 0.035(3) 0.037(2) 0.003(2) 0.003(2) 0.002(2)
C15 0.035(2) 0.047(3) 0.037(3) 0.000(2) 0.001(2) 0.001(2)
C16 0.035(2) 0.040(3) 0.051(3) 0.005(2) 0.003(2) 0.005(2)
C17 0.030(2) 0.038(3) 0.038(2) 0.003(2) 0.0022(18) -0.001(2)
C18 0.036(2) 0.044(3) 0.035(2) 0.001(2) 0.006(2) 0.002(2)
C19 0.036(2) 0.042(3) 0.032(2) 0.001(2) 0.0054(19) -0.003(2)
C20 0.028(2) 0.045(3) 0.036(2) 0.000(2) 0.0057(18) 0.006(2)
C21 0.035(2) 0.038(3) 0.056(3) -0.001(2) 0.011(2) -0.005(2)
C22 0.040(2) 0.030(2) 0.042(3) 0.000(2) 0.010(2) 0.006(2)
C23 0.034(2) 0.039(3) 0.046(3) 0.001(2) 0.002(2) 0.002(2)
C24 0.039(2) 0.043(3) 0.043(3) 0.004(2) 0.012(2) 0.001(2)
C25 0.034(2) 0.037(3) 0.038(2) -0.004(2) 0.006(2) 0.001(2)
C26 0.036(2) 0.038(3) 0.036(3) 0.006(2) 0.006(2) 0.002(2)
C27 0.034(2) 0.039(3) 0.039(2) 0.003(2) 0.009(2) 0.000(2)
C28 0.031(2) 0.033(3) 0.034(2) 0.0053(18) 0.0062(19) 0.0007(19)
C29 0.045(3) 0.062(4) 0.035(2) 0.003(3) 0.001(2) -0.001(3)
C30 0.038(2) 0.038(3) 0.038(2) 0.003(2) 0.010(2) -0.002(2)
C31 0.036(2) 0.042(3) 0.038(2) -0.002(2) 0.006(2) 0.000(2)
C32 0.038(2) 0.032(3) 0.042(3) 0.001(2) 0.007(2) 0.005(2)
C33 0.044(3) 0.064(4) 0.062(4) 0.019(3) 0.009(3) -0.005(3)
C34 0.052(3) 0.058(3) 0.041(3) 0.001(3) 0.006(2) -0.007(3)

loop_
_atom_type_symbol
_atom_type_description
_atom_type_scat_dispersion_real
_atom_type_scat_dispersion_imag
_atom_type_scat_source
C C 0.0181 0.0091
;
International Tables for Crystallography
(Vol. C, Tables 4.2.6.8 and 6.1.1.4)
;
H H 0.0000 0.0000
;
International Tables for Crystallography
(Vol. C, Table 6.1.1.4)
;
N N 0.0311 0.0180
;
International Tables for Crystallography
(Vol. C, Tables 4.2.6.8 and 6.1.1.4)
;
O O 0.0492 0.0322
;
International Tables for Crystallography
(Vol. C, Tables 4.2.6.8 and 6.1.1.4)
;

loop_
_geom_angle_atom_site_label_1
_geom_angle_atom_site_label_2
_geom_angle_atom_site_label_3
_geom_angle
_geom_angle_publ_flag
C19 O1 C29 117.1(4) yes
C20 O3 C33 118.0(4) yes
C6 N5 C25 123.8(4) yes
C6 N5 C28 112.1(4) yes
C25 N5 C28 124.1(3) yes
O2 C6 N5 124.7(4) yes
O2 C6 C7 128.1(4) yes
N5 C6 C7 107.1(3) yes
C6 C7 C10 107.8(4) yes
C6 C7 C17 124.8(4) yes
C10 C7 C17 127.4(4) yes
C13 C8 C28 114.9(4) yes
C26 C9 C28 122.2(4) yes
C26 C9 C30 118.6(4) yes
C28 C9 C30 119.2(4) yes
C7 C10 C28 111.8(4) yes
C23 C11 C30 121.3(4) yes
C15 C12 C20 117.7(4) yes
C15 C12 C25 119.8(4) yes
C20 C12 C25 122.5(4) yes
C8 C13 C14 112.7(4) yes
O4 C14 C13 122.0(4) yes
O4 C14 C34 121.4(4) yes
C13 C14 C34 116.6(4) yes
C12 C15 C18 123.2(4) yes
C21 C16 C31 120.5(4) yes
C7 C17 C22 120.8(4) yes
C7 C17 C31 120.7(4) yes
C22 C17 C31 118.5(4) yes
C15 C18 C19 117.7(4) yes
O1 C19 C18 123.9(3) yes
O1 C19 C27 115.0(4) yes
C18 C19 C27 121.1(4) yes
O3 C20 C12 116.3(4) yes
O3 C20 C27 123.1(4) yes
C12 C20 C27 120.5(4) yes
C16 C21 C24 119.7(4) yes
C17 C22 C24 121.2(4) yes
C11 C23 C32 118.2(4) yes
C21 C24 C22 119.7(4) yes
N5 C25 C12 113.0(3) yes
C9 C26 C32 119.2(4) yes
C19 C27 C20 119.8(4) yes
N5 C28 C8 111.5(4) yes
N5 C28 C9 109.5(3) yes
N5 C28 C10 100.9(3) yes
C8 C28 C9 111.8(3) yes
C8 C28 C10 113.3(4) yes
C9 C28 C10 109.3(4) yes
C9 C30 C11 120.4(4) yes
C16 C31 C17 120.4(4) yes
C23 C32 C26 122.1(4) yes
C13 C8 H35 108.545 no
C13 C8 H36 108.544 no
C28 C8 H35 108.543 no
C28 C8 H36 108.546 no
H35 C8 H36 107.536 no
C7 C10 H37 124.096 no
C28 C10 H37 124.099 no
C23 C11 H38 119.350 no
C30 C11 H38 119.336 no
C8 C13 H39 109.064 no
C8 C13 H40 109.058 no
C14 C13 H39 109.058 no
C14 C13 H40 109.055 no
H39 C13 H40 107.822 no
C12 C15 H41 118.420 no
C18 C15 H41 118.422 no
C21 C16 H42 119.747 no
C31 C16 H42 119.750 no
C15 C18 H43 121.158 no
C19 C18 H43 121.164 no
C16 C21 H44 120.175 no
C24 C21 H44 120.175 no
C17 C22 H45 119.413 no
C24 C22 H45 119.419 no
C11 C23 H46 120.896 no
C32 C23 H46 120.904 no
C21 C24 H47 120.133 no
C22 C24 H47 120.138 no
N5 C25 H48 108.991 no
N5 C25 H49 108.995 no
C12 C25 H48 108.992 no
C12 C25 H49 108.993 no
H48 C25 H49 107.778 no
C9 C26 H50 120.418 no
C32 C26 H50 120.420 no
C19 C27 H51 120.107 no
C20 C27 H51 120.102 no
O1 C29 H52 109.466 no
O1 C29 H53 109.469 no
O1 C29 H54 109.469 no
H52 C29 H53 109.473 no
H52 C29 H54 109.476 no
H53 C29 H54 109.474 no
C9 C30 H55 119.781 no
C11 C30 H55 119.776 no
C16 C31 H56 119.788 no
C17 C31 H56 119.799 no
C23 C32 H57 118.939 no
C26 C32 H57 118.944 no
O3 C33 H58 109.471 no
O3 C33 H59 109.468 no
O3 C33 H60 109.467 no
H58 C33 H59 109.479 no
H58 C33 H60 109.475 no
H59 C33 H60 109.467 no
C14 C34 H61 109.476 no
C14 C34 H62 109.472 no
C14 C34 H63 109.473 no
H61 C34 H62 109.472 no
H61 C34 H63 109.467 no
H62 C34 H63 109.467 no

loop_
_geom_bond_atom_site_label_1
_geom_bond_atom_site_label_2
_geom_bond_distance
_geom_bond_publ_flag
O1 C19 1.371(5) yes
O1 C29 1.441(5) yes
O2 C6 1.239(5) yes
O3 C20 1.371(5) yes
O3 C33 1.429(7) yes
O4 C14 1.219(6) yes
N5 C6 1.351(5) yes
N5 C25 1.475(6) yes
N5 C28 1.482(5) yes
C6 C7 1.491(6) yes
C7 C10 1.338(6) yes
C7 C17 1.479(6) yes
C8 C13 1.530(6) yes
C8 C28 1.535(7) yes
C9 C26 1.401(6) yes
C9 C28 1.550(5) yes
C9 C30 1.401(6) yes
C10 C28 1.499(6) yes
C11 C23 1.377(6) yes
C11 C30 1.383(5) yes
C12 C15 1.382(6) yes
C12 C20 1.402(7) yes
C12 C25 1.500(6) yes
C13 C14 1.499(7) yes
C14 C34 1.498(6) yes
C15 C18 1.393(6) yes
C16 C21 1.388(7) yes
C16 C31 1.381(6) yes
C17 C22 1.380(7) yes
C17 C31 1.403(6) yes
C18 C19 1.387(7) yes
C19 C27 1.388(6) yes
C20 C27 1.392(6) yes
C21 C24 1.381(6) yes
C22 C24 1.397(7) yes
C23 C32 1.383(7) yes
C26 C32 1.391(6) yes
C8 H35 0.990 no
C8 H36 0.990 no
C10 H37 0.950 no
C11 H38 0.950 no
C13 H39 0.990 no
C13 H40 0.990 no
C15 H41 0.950 no
C16 H42 0.950 no
C18 H43 0.950 no
C21 H44 0.950 no
C22 H45 0.950 no
C23 H46 0.950 no
C24 H47 0.950 no
C25 H48 0.990 no
C25 H49 0.990 no
C26 H50 0.950 no
C27 H51 0.950 no
C29 H52 0.980 no
C29 H53 0.980 no
C29 H54 0.980 no
C30 H55 0.950 no
C31 H56 0.950 no
C32 H57 0.950 no
C33 H58 0.980 no
C33 H59 0.980 no
C33 H60 0.980 no
C34 H61 0.980 no
C34 H62 0.980 no
C34 H63 0.980 no

loop_
_geom_contact_atom_site_label_1
_geom_contact_atom_site_label_2
_geom_contact_distance
_geom_contact_publ_flag
_geom_contact_site_symmetry_2
O2 C10 3.487(6) no .
O2 C12 3.527(6) no .
O2 C15 3.262(6) no .
O2 C17 3.109(6) no .
O2 C25 2.885(5) no .
O2 C28 3.542(5) no .
O2 C31 3.071(5) no .
O3 C8 3.538(6) no .
O3 C25 2.817(6) no .
O4 C8 2.768(6) no .
O4 C33 3.593(6) no .
N5 C13 3.058(6) no .
N5 C15 3.092(6) no .
N5 C20 3.556(6) no .
N5 C26 3.540(5) no .
N5 C30 3.096(5) no .
C6 C8 3.487(6) no .
C6 C9 3.363(6) no .
C6 C12 3.303(7) no .
C6 C15 3.389(7) no .
C6 C30 3.553(5) no .
C6 C31 3.110(6) no .
C7 C8 3.491(6) no .
C7 C9 3.367(6) no .
C7 C30 3.448(5) no .
C8 C12 3.415(7) no .
C8 C25 3.143(6) no .
C8 C26 2.882(6) no .
C9 C23 2.809(6) no .
C9 C25 3.198(6) no .
C10 C13 3.029(7) no .
C10 C22 3.048(7) no .
C10 C30 2.894(6) no .
C11 C26 2.774(7) no .
C12 C13 3.440(7) no .
C12 C19 2.794(6) no .
C12 C28 3.474(6) no .
C14 C20 3.565(7) no .
C15 C27 2.752(7) no .
C16 C22 2.760(6) no .
C17 C21 2.796(6) no .
C18 C20 2.797(6) no .
C18 C29 2.804(6) no .
C24 C31 2.772(7) no .
C27 C33 2.806(6) no .
C30 C32 2.750(6) no .
O1 C11 3.227(6) no 1_554
O1 C16 3.453(6) no 2_645
O1 C31 3.441(6) no 2_645
O2 C24 3.555(5) no 2_656
O2 C29 3.359(6) no 2_655
O4 C12 3.560(6) no 1_545
O4 C15 3.547(6) no 1_545
C9 C21 3.581(7) no 2_646
C11 O1 3.227(6) no 1_556
C12 O4 3.560(6) no 1_565
C15 O4 3.547(6) no 1_565
C15 C34 3.527(8) no 1_565
C16 O1 3.453(6) no 2_655
C21 C9 3.581(7) no 2_656
C23 C26 3.524(7) no 2_756
C24 O2 3.555(5) no 2_646
C24 C30 3.551(7) no 2_646
C25 C32 3.538(6) no 2_756
C26 C23 3.524(7) no 2_746
C29 O2 3.359(6) no 2_645
C29 C31 3.542(8) no 2_645
C30 C24 3.551(7) no 2_656
C31 O1 3.441(6) no 2_655
C31 C29 3.542(8) no 2_655
C32 C25 3.538(6) no 2_746
C34 C15 3.527(8) no 1_545
O1 H43 2.6626 no .
O1 H51 2.4805 no .
O1 H62 3.3421 no .
O2 H41 2.4943 no .
O2 H49 2.6231 no .
O2 H56 2.5030 no .
O3 H35 2.6154 no .
O3 H48 2.3486 no .
O3 H49 3.5048 no .
O3 H51 2.6384 no .
O4 H35 2.5142 no .
O4 H36 2.8633 no .
O4 H39 2.9585 no .
O4 H40 3.0496 no .
O4 H59 2.8166 no .
O4 H61 2.4632 no .
O4 H62 2.9734 no .
O4 H63 3.0085 no .
N5 H35 2.6946 no .
N5 H36 3.3306 no .
N5 H37 3.2199 no .
N5 H39 3.5740 no .
N5 H40 2.6334 no .
N5 H41 2.9558 no .
N5 H55 2.9604 no .
C6 H37 3.2060 no .
C6 H40 3.0863 no .
C6 H41 2.8808 no .
C6 H48 3.2380 no .
C6 H49 2.6265 no .
C6 H55 3.0473 no .
C6 H56 2.8126 no .
C7 H39 3.5426 no .
C7 H40 3.3083 no .
C7 H45 2.6416 no .
C7 H55 2.8706 no .
C7 H56 2.6682 no .
C8 H37 2.8932 no .
C8 H48 3.0912 no .
C8 H50 2.5247 no .
C9 H35 2.7481 no .
C9 H36 2.6975 no .
C9 H37 2.8916 no .
C9 H38 3.2699 no .
C9 H48 2.8538 no .
C9 H57 3.2613 no .
C10 H35 3.3632 no .
C10 H36 2.7963 no .
C10 H39 2.8798 no .
C10 H40 3.0501 no .
C10 H45 2.7919 no .
C10 H55 2.6530 no .
C11 H57 3.2242 no .
C12 H35 3.0041 no .
C12 H40 2.8331 no .
C12 H43 3.2943 no .
C12 H51 3.2828 no .
C13 H37 3.3542 no .
C13 H61 3.3701 no .
C13 H62 2.7836 no .
C13 H63 2.7469 no .
C14 H35 2.5825 no .
C14 H36 2.8403 no .
C15 H40 2.9716 no .
C15 H48 3.2925 no .
C15 H49 2.7111 no .
C16 H47 3.2531 no .
C17 H37 2.7958 no .
C17 H42 3.2720 no .
C17 H47 3.2719 no .
C18 H40 3.5578 no .
C18 H51 3.2712 no .
C18 H52 2.7508 no .
C18 H53 2.7201 no .
C18 H62 3.2250 no .
C19 H41 3.2336 no .
C19 H52 2.6321 no .
C19 H53 2.6354 no .
C19 H54 3.2125 no .
C19 H62 2.9806 no .
C20 H35 2.9364 no .
C20 H40 3.3349 no .
C20 H41 3.2392 no .
C20 H48 2.5890 no .
C20 H49 3.1791 no .
C20 H58 2.6436 no .
C20 H59 2.6316 no .
C20 H60 3.2115 no .
C21 H45 3.2559 no .
C21 H56 3.2586 no .
C22 H37 2.9076 no .
C22 H44 3.2628 no .
C22 H56 3.2500 no .
C23 H50 3.2801 no .
C23 H55 3.2576 no .
C24 H42 3.2499 no .
C25 H35 2.8496 no .
C25 H40 3.2243 no .
C25 H41 2.6216 no .
C26 H35 2.7404 no .
C26 H36 2.7619 no .
C26 H46 3.2837 no .
C26 H48 3.1975 no .
C26 H55 3.2696 no .
C27 H43 3.2777 no .
C27 H58 2.7245 no .
C27 H59 2.7550 no .
C27 H62 3.2822 no .
C28 H39 2.9126 no .
C28 H40 2.6597 no .
C28 H48 2.6881 no .
C28 H49 3.3373 no .
C28 H50 2.7523 no .
C28 H55 2.6825 no .
C29 H43 2.5086 no .
C30 H37 3.2434 no .
C30 H46 3.2650 no .
C30 H50 3.2737 no .
C31 H44 3.2603 no .
C31 H45 3.2514 no .
C32 H38 3.2278 no .
C33 H35 3.4027 no .
C33 H51 2.4938 no .
C34 H39 2.8282 no .
C34 H40 2.6873 no .
H35 H39 2.8493 no .
H35 H40 2.4886 no .
H35 H48 2.5836 no .
H35 H50 2.1799 no .
H35 H59 3.2756 no .
H36 H37 2.8382 no .
H36 H39 2.2813 no .
H36 H40 2.8509 no .
H36 H50 2.3514 no .
H37 H39 2.9657 no .
H37 H40 3.5819 no .
H37 H45 2.4464 no .
H37 H55 3.0810 no .
H38 H46 2.3309 no .
H38 H55 2.3203 no .
H39 H62 3.1949 no .
H39 H63 2.6724 no .
H40 H41 3.2158 no .
H40 H61 3.5936 no .
H40 H62 2.5625 no .
H40 H63 2.9175 no .
H41 H43 2.3365 no .
H41 H48 3.5595 no .
H41 H49 2.6123 no .
H42 H44 2.3364 no .
H42 H56 2.3246 no .
H43 H52 2.3228 no .
H43 H53 2.2651 no .
H43 H54 3.4789 no .
H43 H62 3.5711 no .
H44 H47 2.3355 no .
H45 H47 2.3406 no .
H46 H57 2.3312 no .
H48 H50 3.1866 no .
H50 H57 2.3314 no .
H51 H58 2.2477 no .
H51 H59 2.3183 no .
H51 H60 3.4648 no .
H53 H62 3.4472 no .
O1 H38 2.6198 no 1_554
O1 H42 2.9414 no 2_645
O1 H56 2.9035 no 2_645
O1 H60 3.4541 no 2_755
O2 H39 3.1030 no 1_565
O2 H45 3.1403 no 2_656
O2 H47 2.8462 no 2_656
O2 H53 2.4982 no 2_655
O2 H54 3.4698 no 2_655
O2 H62 3.4088 no 2_655
O3 H42 3.4258 no 1_655
O4 H41 3.5133 no 1_545
O4 H46 2.7407 no 2_746
O4 H49 2.9328 no 1_545
O4 H58 2.9403 no 2_745
N5 H47 3.2845 no 2_656
N5 H57 3.3659 no 2_756
C6 H45 3.3811 no 2_656
C6 H47 2.9659 no 2_656
C7 H45 3.4251 no 2_656
C7 H52 3.3136 no 2_645
C8 H46 3.2716 no 2_746
C9 H44 3.3327 no 2_646
C9 H57 3.2143 no 2_756
C10 H52 3.4424 no 2_645
C11 H42 3.2437 no 2_646
C11 H50 2.8276 no 2_756
C11 H54 3.1940 no 1_556
C11 H57 3.3603 no 2_756
C13 H43 3.2677 no 2_645
C13 H53 3.5847 no 2_645
C14 H41 3.2983 no 1_545
C14 H49 3.3239 no 1_545
C15 H61 3.2554 no 1_565
C15 H63 3.2367 no 1_565
C15 H63 3.2295 no 2_655
C16 H37 3.5425 no 2_656
C16 H54 3.4357 no 2_655
C16 H60 3.2109 no 1_455
C17 H37 3.4191 no 2_656
C17 H45 3.2100 no 2_656
C17 H52 2.9602 no 2_645
C18 H39 3.5555 no 2_655
C18 H61 3.1679 no 1_565
C18 H63 3.4528 no 1_565
C18 H63 3.1705 no 2_655
C19 H38 3.5566 no 1_554
C19 H60 3.3779 no 2_755
C20 H59 3.4945 no 2_755
C21 H36 3.5346 no 2_656
C21 H37 3.1635 no 2_656
C21 H57 3.3145 no 1_455
C21 H60 3.5586 no 1_455
C22 H37 2.9947 no 2_656
C22 H52 3.1765 no 2_645
C22 H54 3.3112 no 1_556
C22 H54 3.5990 no 2_645
C22 H55 3.3132 no 2_646
C23 H35 3.4835 no 2_756
C23 H36 3.1149 no 2_756
C23 H42 3.3676 no 2_646
C23 H48 3.1841 no 2_746
C23 H49 3.1494 no 2_746
C23 H50 2.7305 no 2_756
C24 H36 3.3258 no 2_656
C24 H37 2.8430 no 2_656
C24 H55 2.8842 no 2_646
C24 H57 3.2618 no 1_455
C25 H46 3.1264 no 2_756
C25 H57 2.9088 no 2_756
C26 H44 3.1353 no 1_655
C26 H44 3.0242 no 2_646
C27 H59 3.1044 no 2_755
C27 H60 3.5174 no 2_755
C29 H37 3.5407 no 2_655
C29 H38 3.0975 no 1_554
C29 H39 3.3696 no 2_655
C29 H45 3.3982 no 1_554
C29 H55 3.1710 no 1_554
C29 H56 3.0475 no 2_645
C30 H42 3.5815 no 2_646
C30 H47 3.2055 no 2_656
C30 H50 3.4953 no 2_756
C30 H54 2.9194 no 1_556
C30 H57 3.0290 no 2_756
C31 H45 3.4445 no 2_656
C31 H52 3.3432 no 2_645
C31 H53 3.4160 no 2_655
C31 H54 3.2166 no 2_655
C31 H61 3.2281 no 2_655
C32 H36 3.4615 no 2_756
C32 H44 2.9420 no 1_655
C32 H44 3.2009 no 2_646
C32 H47 3.4161 no 1_655
C32 H48 2.9924 no 2_746
C32 H49 3.1891 no 2_746
C32 H50 3.2796 no 2_756
C33 H38 3.4397 no 2_746
C33 H42 3.5037 no 1_655
C34 H41 3.2242 no 1_545
C34 H41 3.4079 no 2_645
C34 H43 3.5773 no 1_545
C34 H43 3.4823 no 2_645
C34 H56 3.0880 no 2_645
H35 C23 3.4835 no 2_746
H35 H46 2.9798 no 2_746
H36 C21 3.5346 no 2_646
H36 C23 3.1149 no 2_746
H36 C24 3.3258 no 2_646
H36 C32 3.4615 no 2_746
H36 H44 3.2886 no 2_646
H36 H46 2.6821 no 2_746
H36 H47 2.8729 no 2_646
H36 H49 3.0057 no 1_545
H36 H57 3.2716 no 2_746
H37 C16 3.5425 no 2_646
H37 C17 3.4191 no 2_646
H37 C21 3.1635 no 2_646
H37 C22 2.9947 no 2_646
H37 C24 2.8430 no 2_646
H37 C29 3.5407 no 2_645
H37 H45 3.3558 no 2_646
H37 H47 3.1137 no 2_646
H37 H52 3.2009 no 2_645
H37 H53 3.3694 no 2_645
H37 H54 3.4704 no 2_645
H38 O1 2.6198 no 1_556
H38 C19 3.5566 no 1_556
H38 C29 3.0975 no 1_556
H38 C33 3.4397 no 2_756
H38 H42 3.4508 no 2_646
H38 H50 2.9991 no 2_756
H38 H51 3.5609 no 1_556
H38 H52 3.1786 no 1_556
H38 H54 2.9083 no 1_556
H38 H59 3.3926 no 2_756
H38 H60 2.7140 no 2_756
H39 O2 3.1030 no 1_545
H39 C18 3.5555 no 2_645
H39 C29 3.3696 no 2_645
H39 H41 3.5728 no 1_545
H39 H43 2.6645 no 2_645
H39 H49 3.4685 no 1_545
H39 H52 3.2740 no 2_645
H39 H53 2.6105 no 2_645
H40 H43 3.0494 no 2_645
H40 H63 3.4436 no 2_655
H41 O4 3.5133 no 1_565
H41 C14 3.2983 no 1_565
H41 C34 3.2242 no 1_565
H41 C34 3.4079 no 2_655
H41 H39 3.5728 no 1_565
H41 H61 3.2147 no 1_565
H41 H62 3.0377 no 2_655
H41 H63 2.7419 no 1_565
H41 H63 2.8739 no 2_655
H42 O1 2.9414 no 2_655
H42 O3 3.4258 no 1_455
H42 C11 3.2437 no 2_656
H42 C23 3.3676 no 2_656
H42 C30 3.5815 no 2_656
H42 C33 3.5037 no 1_455
H42 H38 3.4508 no 2_656
H42 H51 3.4650 no 2_655
H42 H54 3.3891 no 2_655
H42 H58 3.5642 no 1_455
H42 H60 3.0096 no 1_455
H43 C13 3.2677 no 2_655
H43 C34 3.5773 no 1_565
H43 C34 3.4823 no 2_655
H43 H39 2.6645 no 2_655
H43 H40 3.0494 no 2_655
H43 H61 3.0792 no 1_565
H43 H62 3.5017 no 2_655
H43 H63 3.1769 no 1_565
H43 H63 2.7924 no 2_655
H44 C9 3.3327 no 2_656
H44 C26 3.1353 no 1_455
H44 C26 3.0242 no 2_656
H44 C32 2.9420 no 1_455
H44 C32 3.2009 no 2_656
H44 H36 3.2886 no 2_656
H44 H50 3.1009 no 1_455
H44 H50 3.2575 no 2_656
H44 H57 2.7427 no 1_455
H44 H57 3.5354 no 2_656
H45 O2 3.1403 no 2_646
H45 C6 3.3811 no 2_646
H45 C7 3.4251 no 2_646
H45 C17 3.2100 no 2_646
H45 C29 3.3982 no 1_556
H45 C31 3.4445 no 2_646
H45 H37 3.3558 no 2_656
H45 H52 3.4751 no 2_645
H45 H53 3.2550 no 1_556
H45 H54 2.6837 no 1_556
H45 H54 3.5850 no 2_645
H45 H55 3.3391 no 2_646
H46 O4 2.7407 no 2_756
H46 C8 3.2716 no 2_756
H46 C25 3.1264 no 2_746
H46 H35 2.9798 no 2_756
H46 H36 2.6821 no 2_756
H46 H48 2.8566 no 2_746
H46 H49 2.5294 no 2_746
H46 H50 2.8882 no 2_756
H47 O2 2.8462 no 2_646
H47 N5 3.2845 no 2_646
H47 C6 2.9659 no 2_646
H47 C30 3.2055 no 2_646
H47 C32 3.4161 no 1_455
H47 H36 2.8729 no 2_656
H47 H37 3.1137 no 2_656
H47 H49 3.0578 no 2_646
H47 H55 2.6096 no 2_646
H47 H57 2.6414 no 1_455
H48 C23 3.1841 no 2_756
H48 C32 2.9924 no 2_756
H48 H46 2.8566 no 2_756
H48 H57 2.4942 no 2_756
H49 O4 2.9328 no 1_565
H49 C14 3.3239 no 1_565
H49 C23 3.1494 no 2_756
H49 C32 3.1891 no 2_756
H49 H36 3.0057 no 1_565
H49 H39 3.4685 no 1_565
H49 H46 2.5294 no 2_756
H49 H47 3.0578 no 2_656
H49 H57 2.5935 no 2_756
H50 C11 2.8276 no 2_746
H50 C23 2.7305 no 2_746
H50 C30 3.4953 no 2_746
H50 C32 3.2796 no 2_746
H50 H38 2.9991 no 2_746
H50 H44 3.1009 no 1_655
H50 H44 3.2575 no 2_646
H50 H46 2.8882 no 2_746
H51 H38 3.5609 no 1_554
H51 H42 3.4650 no 2_645
H51 H59 3.0174 no 2_755
H52 C7 3.3136 no 2_655
H52 C10 3.4424 no 2_655
H52 C17 2.9602 no 2_655
H52 C22 3.1765 no 2_655
H52 C31 3.3432 no 2_655
H52 H37 3.2009 no 2_655
H52 H38 3.1786 no 1_554
H52 H39 3.2740 no 2_655
H52 H45 3.4751 no 2_655
H52 H55 3.3040 no 1_554
H52 H60 3.5988 no 2_755
H53 O2 2.4982 no 2_645
H53 C13 3.5847 no 2_655
H53 C31 3.4160 no 2_645
H53 H37 3.3694 no 2_655
H53 H39 2.6105 no 2_655
H53 H45 3.2550 no 1_554
H53 H56 2.7728 no 2_645
H54 O2 3.4698 no 2_645
H54 C11 3.1940 no 1_554
H54 C16 3.4357 no 2_645
H54 C22 3.3112 no 1_554
H54 C22 3.5990 no 2_655
H54 C30 2.9194 no 1_554
H54 C31 3.2166 no 2_645
H54 H37 3.4704 no 2_655
H54 H38 2.9083 no 1_554
H54 H42 3.3891 no 2_645
H54 H45 2.6837 no 1_554
H54 H45 3.5850 no 2_655
H54 H55 2.3821 no 1_554
H54 H56 2.9788 no 2_645
H55 C22 3.3133 no 2_656
H55 C24 2.8842 no 2_656
H55 C29 3.1710 no 1_556
H55 H45 3.3391 no 2_656
H55 H47 2.6096 no 2_656
H55 H52 3.3040 no 1_556
H55 H54 2.3821 no 1_556
H55 H57 3.2383 no 2_756
H56 O1 2.9035 no 2_655
H56 C29 3.0475 no 2_655
H56 C34 3.0880 no 2_655
H56 H53 2.7728 no 2_655
H56 H54 2.9788 no 2_655
H56 H61 2.6434 no 2_655
H56 H62 2.7249 no 2_655
H56 H63 3.4833 no 2_655
H57 N5 3.3659 no 2_746
H57 C9 3.2143 no 2_746
H57 C11 3.3603 no 2_746
H57 C21 3.3145 no 1_655
H57 C24 3.2618 no 1_655
H57 C25 2.9088 no 2_746
H57 C30 3.0290 no 2_746
H57 H36 3.2716 no 2_756
H57 H44 2.7427 no 1_655
H57 H44 3.5354 no 2_646
H57 H47 2.6414 no 1_655
H57 H48 2.4942 no 2_746
H57 H49 2.5935 no 2_746
H57 H55 3.2383 no 2_746
H58 O4 2.9403 no 2_755
H58 H42 3.5642 no 1_655
H58 H59 3.0706 no 2_755
H58 H61 3.1704 no 2_755
H59 C20 3.4945 no 2_745
H59 C27 3.1044 no 2_745
H59 H38 3.3926 no 2_746
H59 H51 3.0174 no 2_745
H59 H58 3.0706 no 2_745
H60 O1 3.4541 no 2_745
H60 C16 3.2109 no 1_655
H60 C19 3.3779 no 2_745
H60 C21 3.5586 no 1_655
H60 C27 3.5174 no 2_745
H60 H38 2.7140 no 2_746
H60 H42 3.0096 no 1_655
H60 H52 3.5988 no 2_745
H60 H61 3.5049 no 2_755
H61 C15 3.2554 no 1_545
H61 C18 3.1679 no 1_545
H61 C31 3.2281 no 2_645
H61 H41 3.2147 no 1_545
H61 H43 3.0792 no 1_545
H61 H56 2.6434 no 2_645
H61 H58 3.1704 no 2_745
H61 H60 3.5049 no 2_745
H62 O2 3.4088 no 2_645
H62 H41 3.0377 no 2_645
H62 H43 3.5017 no 2_645
H62 H56 2.7249 no 2_645
H63 C15 3.2367 no 1_545
H63 C15 3.2295 no 2_645
H63 C18 3.4528 no 1_545
H63 C18 3.1705 no 2_645
H63 H40 3.4436 no 2_645
H63 H41 2.7419 no 1_545
H63 H41 2.8739 no 2_645
H63 H43 3.1769 no 1_545
H63 H43 2.7924 no 2_645
H63 H56 3.4833 no 2_645

loop_
_geom_torsion_atom_site_label_1
_geom_torsion_atom_site_label_2
_geom_torsion_atom_site_label_3
_geom_torsion_atom_site_label_4
_geom_torsion
_geom_torsion_publ_flag
C29 O1 C19 C18 3.1(6) no
C29 O1 C19 C27 -177.3(4) no
C33 O3 C20 C12 174.3(4) no
C33 O3 C20 C27 -4.5(6) no
C6 N5 C25 C12 -87.0(4) no
C25 N5 C6 O2 -2.5(6) no
C25 N5 C6 C7 178.3(3) no
C6 N5 C28 C8 124.7(3) no
C6 N5 C28 C9 -111.1(3) no
C6 N5 C28 C10 4.1(4) no
C28 N5 C6 O2 175.7(3) no
C28 N5 C6 C7 -3.5(4) no
C25 N5 C28 C8 -57.1(4) no
C25 N5 C28 C9 67.1(5) no
C25 N5 C28 C10 -177.7(3) no
C28 N5 C25 C12 95.0(4) no
O2 C6 C7 C10 -177.9(4) no
O2 C6 C7 C17 0.6(7) no
N5 C6 C7 C10 1.2(4) no
N5 C6 C7 C17 179.7(3) no
C6 C7 C10 C28 1.5(5) no
C6 C7 C17 C22 -150.7(4) no
C6 C7 C17 C31 30.2(6) no
C10 C7 C17 C22 27.5(6) no
C10 C7 C17 C31 -151.7(4) no
C17 C7 C10 C28 -177.0(3) no
C13 C8 C28 N5 -60.5(5) no
C13 C8 C28 C9 176.6(3) no
C13 C8 C28 C10 52.6(5) no
C28 C8 C13 C14 161.6(3) no
C26 C9 C28 N5 -114.8(4) no
C26 C9 C28 C8 9.3(6) no
C26 C9 C28 C10 135.5(4) no
C28 C9 C26 C32 -175.4(4) no
C26 C9 C30 C11 -2.7(6) no
C30 C9 C26 C32 2.3(6) no
C28 C9 C30 C11 175.0(4) no
C30 C9 C28 N5 67.6(5) no
C30 C9 C28 C8 -168.4(4) no
C30 C9 C28 C10 -42.2(5) no
C7 C10 C28 N5 -3.3(4) no
C7 C10 C28 C8 -122.6(4) no
C7 C10 C28 C9 112.1(4) no
C23 C11 C30 C9 0.1(7) no
C30 C11 C23 C32 2.9(7) no
C15 C12 C20 O3 178.2(4) no
C15 C12 C20 C27 -2.9(7) no
C20 C12 C15 C18 1.6(7) no
C15 C12 C25 N5 65.4(5) no
C25 C12 C15 C18 -179.7(4) no
C20 C12 C25 N5 -115.9(4) no
C25 C12 C20 O3 -0.5(7) no
C25 C12 C20 C27 178.4(4) no
C8 C13 C14 O4 9.5(6) no
C8 C13 C14 C34 -169.6(3) no
C12 C15 C18 C19 0.2(7) no
C21 C16 C31 C17 2.0(7) no
C31 C16 C21 C24 0.5(7) no
C7 C17 C22 C24 -177.9(3) no
C7 C17 C31 C16 176.4(4) no
C22 C17 C31 C16 -2.8(6) no
C31 C17 C22 C24 1.2(6) no
C15 C18 C19 O1 178.8(4) no
C15 C18 C19 C27 -0.7(7) no
O1 C19 C27 C20 179.8(4) no
C18 C19 C27 C20 -0.7(7) no
O3 C20 C27 C19 -178.7(4) no
C12 C20 C27 C19 2.5(7) no
C16 C21 C24 C22 -2.0(7) no
C17 C22 C24 C21 1.2(7) no
C11 C23 C32 C26 -3.4(7) no
C9 C26 C32 C23 0.8(7) no
